data_4021727
loop_
_publ_author_name
'Zhi-Guo Wang'
'Bao-Han Zhou'
'Yun-Feng Chen'
'Guo-Dong Yin'
'Yi-Tao Li'
'An-Xin Wu'
'Lyle Isaacs'

_publ_section_title
;
 Substituent Effects Control the Self-Association of Molecular Clips
 in the Crystalline State
;
_journal_name_full 'Journal of Organic Chemistry'
_journal_page_first 4502
_journal_page_last 4508
_journal_paper_doi 10.1021/jo0603375
_journal_volume 71
_journal_year 2006
_chemical_formula_moiety 'C31 H34 Cl N4 O10'
_chemical_formula_sum 'C31 H34 Cl N4 O10'
_chemical_formula_weight 658.07
_chemical_name_systematic
; 
 ? 
;
_space_group_IT_number 2
_space_group_name_Hall '-P 1'
_space_group_name_H-M_alt 'P -1'
_symmetry_cell_setting triclinic
_symmetry_space_group_name_Hall '-P 1'
_symmetry_space_group_name_H-M 'P -1'
_atom_sites_solution_hydrogens geom
_atom_sites_solution_primary direct
_atom_sites_solution_secondary difmap
_audit_creation_method SHELXL-97
_cell_angle_alpha 98.861(2)
_cell_angle_beta 93.896(2)
_cell_angle_gamma 102.489(2)
_cell_formula_units_Z 2
_cell_length_a 9.8669(13)
_cell_length_b 10.4332(13)
_cell_length_c 15.6359(19)
_cell_measurement_reflns_used 1746
_cell_measurement_temperature 292(2)
_cell_measurement_theta_max 24.16
_cell_measurement_theta_min 2.38
_cell_volume 1544.2(3)
_computing_cell_refinement 'Bruker SMART'
_computing_data_collection 'Bruker SMART'
_computing_data_reduction 'Bruker SAINT'
_computing_molecular_graphics 'Bruker SHELXTL'
_computing_publication_material 'Bruker SHELXTL'
_computing_structure_refinement 'SHELXL-97 (Sheldrick, 1997)'
_computing_structure_solution 'SHELXS-97 (Sheldrick, 1990)'
_diffrn_ambient_temperature 292(2)
_diffrn_measured_fraction_theta_full 0.985
_diffrn_measured_fraction_theta_max 0.985
_diffrn_measurement_device_type 'CCD area detector'
_diffrn_measurement_method 'phi and omega scans'
_diffrn_radiation_monochromator graphite
_diffrn_radiation_source 'fine-focus sealed tube'
_diffrn_radiation_type MoK\a
_diffrn_radiation_wavelength 0.71073
_diffrn_reflns_av_R_equivalents 0.0256
_diffrn_reflns_av_sigmaI/netI 0.0567
_diffrn_reflns_limit_h_max 11
_diffrn_reflns_limit_h_min -10
_diffrn_reflns_limit_k_max 12
_diffrn_reflns_limit_k_min -12
_diffrn_reflns_limit_l_max 16
_diffrn_reflns_limit_l_min -18
_diffrn_reflns_number 7824
_diffrn_reflns_theta_full 25.00
_diffrn_reflns_theta_max 25.00
_diffrn_reflns_theta_min 2.03
_exptl_absorpt_coefficient_mu 0.189
_exptl_absorpt_correction_type none
_exptl_crystal_colour colorless
_exptl_crystal_density_diffrn 1.415
_exptl_crystal_density_method 'not measured'
_exptl_crystal_description block
_exptl_crystal_F_000 690
_exptl_crystal_size_max 0.30
_exptl_crystal_size_mid 0.20
_exptl_crystal_size_min 0.10
_refine_diff_density_max 0.459
_refine_diff_density_min -0.334
_refine_diff_density_rms 0.093
_refine_ls_extinction_method none
_refine_ls_goodness_of_fit_ref 1.037
_refine_ls_hydrogen_treatment constr
_refine_ls_matrix_type full
_refine_ls_number_parameters 428
_refine_ls_number_reflns 5355
_refine_ls_number_restraints 2
_refine_ls_restrained_S_all 1.037
_refine_ls_R_factor_all 0.0923
_refine_ls_R_factor_gt 0.0605
_refine_ls_shift/su_max 0.040
_refine_ls_shift/su_mean 0.001
_refine_ls_structure_factor_coef Fsqd
_refine_ls_weighting_details 'calc w=1/[\s^2^(Fo^2^)+(0.1239P)^2^+0.0000P] where P=(Fo^2^+2Fc^2^)/3'
_refine_ls_weighting_scheme calc
_refine_ls_wR_factor_gt 0.1714
_refine_ls_wR_factor_ref 0.2119
_reflns_number_gt 3566
_reflns_number_total 5355
_reflns_threshold_expression >2sigma(I)
_cod_data_source_file jo0603375si20060217_102449.cif
_cod_depositor_comments
;
The following automatic conversions were performed:
'_symmetry_cell_setting' value 'Triclinic' changed to 'triclinic'
according to '/home/saulius/struct/CIF-dictionaries/cif_core.dic'
dictionary named 'cif_core.dic' version 2.4.1 from 2010-06-29.

Automatic conversion script
Id: cif_fix_enum 1527 2010-12-29 10:47:43Z saulius 
;
_cod_database_code 4021727

loop_
_symmetry_equiv_pos_as_xyz
'x, y, z'
'-x, -y, -z'

loop_
_atom_site_label
_atom_site_type_symbol
_atom_site_fract_x
_atom_site_fract_y
_atom_site_fract_z
_atom_site_U_iso_or_equiv
_atom_site_adp_type
_atom_site_occupancy
_atom_site_symmetry_multiplicity
_atom_site_calc_flag
_atom_site_refinement_flags
_atom_site_disorder_assembly
_atom_site_disorder_group
C1 C -0.3024(4) -0.2417(4) 0.1019(3) 0.0776(12) Uani 1 1 d . . .
H1A H -0.3251 -0.1730 0.0732 0.116 Uiso 1 1 calc R . .
H1B H -0.3661 -0.2603 0.1446 0.116 Uiso 1 1 calc R . .
H1C H -0.3096 -0.3209 0.0599 0.116 Uiso 1 1 calc R . .
C2 C 0.2642(4) -0.1190(5) -0.1417(2) 0.0732(12) Uani 1 1 d . . .
H2A H 0.2138 -0.2100 -0.1595 0.110 Uiso 1 1 calc R . .
H2B H 0.3540 -0.1071 -0.1633 0.110 Uiso 1 1 calc R . .
H2C H 0.2128 -0.0613 -0.1646 0.110 Uiso 1 1 calc R . .
C3 C -0.0581(3) -0.1691(3) 0.0914(2) 0.0488(8) Uani 1 1 d . . .
C4 C -0.0793(4) -0.1932(3) 0.0015(2) 0.0547(9) Uani 1 1 d . . .
H4 H -0.1689 -0.2280 -0.0265 0.066 Uiso 1 1 calc R . .
C5 C 0.0324(4) -0.1658(3) -0.0469(2) 0.0532(9) Uani 1 1 d . . .
H5 H 0.0175 -0.1824 -0.1073 0.064 Uiso 1 1 calc R . .
C6 C 0.1653(3) -0.1141(3) -0.0060(2) 0.0441(8) Uani 1 1 d . . .
C7 C 0.1887(3) -0.0875(3) 0.08492(19) 0.0415(7) Uani 1 1 d . . .
C8 C 0.0767(3) -0.1164(3) 0.1342(2) 0.0433(8) Uani 1 1 d . . .
C9 C 0.0986(3) -0.1003(3) 0.2327(2) 0.0472(8) Uani 1 1 d . . .
H9A H 0.0086 -0.1275 0.2540 0.057 Uiso 1 1 calc R . .
H9B H 0.1552 -0.1606 0.2477 0.057 Uiso 1 1 calc R . .
C10 C 0.3369(3) -0.0341(3) 0.12800(19) 0.0448(8) Uani 1 1 d . . .
H10A H 0.3643 -0.1024 0.1563 0.054 Uiso 1 1 calc R . .
H10B H 0.3985 -0.0171 0.0832 0.054 Uiso 1 1 calc R . .
C11 C 0.3927(3) 0.2110(3) 0.17082(19) 0.0379(7) Uani 1 1 d . . .
C12 C 0.0924(3) 0.1309(3) 0.29617(18) 0.0420(7) Uani 1 1 d . . .
C13 C 0.3123(3) 0.0876(3) 0.27739(18) 0.0385(7) Uani 1 1 d . . .
C14 C 0.3962(3) 0.0205(3) 0.3365(2) 0.0451(8) Uani 1 1 d . . .
C15 C 0.5980(4) -0.0672(5) 0.3533(3) 0.0773(12) Uani 1 1 d . . .
H15A H 0.5974 -0.0363 0.4150 0.093 Uiso 1 1 calc R . .
H15B H 0.6931 -0.0420 0.3389 0.093 Uiso 1 1 calc R . .
C16 C 0.5490(6) -0.2127(5) 0.3338(3) 0.115(2) Uani 1 1 d . . .
H16A H 0.4602 -0.2382 0.3555 0.172 Uiso 1 1 calc R . .
H16B H 0.6152 -0.2529 0.3612 0.172 Uiso 1 1 calc R . .
H16C H 0.5396 -0.2421 0.2720 0.172 Uiso 1 1 calc R . .
C17 C 0.3276(3) 0.2411(3) 0.31225(18) 0.0370(7) Uani 1 1 d . . .
C18 C 0.4184(3) 0.2937(3) 0.4004(2) 0.0463(8) Uani 1 1 d . . .
C19 C 0.6461(4) 0.3274(6) 0.4706(3) 0.0964(16) Uani 1 1 d . . .
H19A H 0.6446 0.4163 0.4995 0.116 Uiso 1 1 calc R . .
H19B H 0.6150 0.2659 0.5097 0.116 Uiso 1 1 calc R . .
C20 C 0.7805(5) 0.3237(8) 0.4546(4) 0.143(3) Uani 1 1 d . . .
H20A H 0.7789 0.2580 0.4040 0.215 Uiso 1 1 calc R . .
H20B H 0.8278 0.3010 0.5038 0.215 Uiso 1 1 calc R . .
H20C H 0.8288 0.4096 0.4447 0.215 Uiso 1 1 calc R . .
C21 C 0.3947(3) 0.4415(3) 0.2389(2) 0.0429(7) Uani 1 1 d . . .
H21A H 0.4619 0.4701 0.1992 0.051 Uiso 1 1 calc R . .
H21B H 0.4284 0.4945 0.2959 0.051 Uiso 1 1 calc R . .
C22 C 0.1439(3) 0.3776(3) 0.3345(2) 0.0474(8) Uani 1 1 d . . .
H22A H 0.2085 0.4384 0.3801 0.057 Uiso 1 1 calc R . .
H22B H 0.0521 0.3630 0.3550 0.057 Uiso 1 1 calc R . .
C23 C 0.1393(3) 0.4431(3) 0.25487(19) 0.0419(7) Uani 1 1 d . . .
C24 C 0.2566(3) 0.4713(3) 0.2092(2) 0.0427(7) Uani 1 1 d . . .
C25 C 0.2482(3) 0.5320(3) 0.1350(2) 0.0461(8) Uani 1 1 d . . .
C26 C 0.1255(3) 0.5647(3) 0.1094(2) 0.0515(9) Uani 1 1 d . . .
H26 H 0.1203 0.6050 0.0606 0.062 Uiso 1 1 calc R . .
C27 C 0.0108(3) 0.5390(3) 0.1544(2) 0.0534(9) Uani 1 1 d . . .
H27 H -0.0709 0.5622 0.1361 0.064 Uiso 1 1 calc R . .
C28 C 0.0167(3) 0.4783(3) 0.2274(2) 0.0479(8) Uani 1 1 d . . .
C29 C -0.2180(4) 0.4911(6) 0.2516(3) 0.0923(15) Uani 1 1 d . . .
H29A H -0.1971 0.5857 0.2531 0.138 Uiso 1 1 calc R . .
H29B H -0.2854 0.4683 0.2915 0.138 Uiso 1 1 calc R . .
H29C H -0.2553 0.4461 0.1938 0.138 Uiso 1 1 calc R . .
C30 C 0.3598(4) 0.6094(4) 0.0160(2) 0.0622(10) Uani 1 1 d . . .
H30A H 0.2831 0.5549 -0.0237 0.093 Uiso 1 1 calc R . .
H30B H 0.4452 0.6109 -0.0102 0.093 Uiso 1 1 calc R . .
H30C H 0.3464 0.6985 0.0290 0.093 Uiso 1 1 calc R . .
N1 N 0.3573(2) 0.0871(2) 0.19181(15) 0.0388(6) Uani 1 1 d . . .
N2 N 0.1650(2) 0.0336(2) 0.27808(16) 0.0394(6) Uani 1 1 d . . .
N3 N 0.3904(2) 0.3031(2) 0.24369(15) 0.0399(6) Uani 1 1 d . . .
N4 N 0.1860(2) 0.2505(2) 0.32031(16) 0.0405(6) Uani 1 1 d . . .
O1 O -0.1634(2) -0.1983(2) 0.14379(16) 0.0625(7) Uani 1 1 d . . .
O2 O 0.2817(2) -0.0872(2) -0.04947(14) 0.0574(6) Uani 1 1 d . . .
O3 O 0.4253(2) 0.2380(2) 0.10109(14) 0.0520(6) Uani 1 1 d . . .
O4 O -0.0345(2) 0.1136(2) 0.29409(15) 0.0562(6) Uani 1 1 d . . .
O5 O 0.3621(3) 0.0002(3) 0.40567(17) 0.0749(8) Uani 1 1 d . . .
O6 O 0.5084(2) -0.0047(2) 0.30347(14) 0.0564(6) Uani 1 1 d . . .
O7 O 0.3735(3) 0.3289(4) 0.46643(17) 0.0869(10) Uani 1 1 d . . .
O8 O 0.5499(2) 0.2926(3) 0.39159(15) 0.0601(7) Uani 1 1 d . . .
O9 O -0.0931(2) 0.4510(3) 0.27617(17) 0.0663(7) Uani 1 1 d . . .
O10 O 0.3667(2) 0.5564(2) 0.09325(16) 0.0602(7) Uani 1 1 d . . .
Cl1 Cl 0.0624(3) 0.2026(3) 0.56897(16) 0.1637(12) Uani 0.891(4) 1 d PD A 1
C31 C 0.0651(19) 0.0429(12) 0.5206(10) 0.40(2) Uani 0.891(4) 1 d PD . 1
Cl1' Cl -0.037(5) 0.052(4) 0.506(2) 0.1637(12) Uani 0.109(4) 1 d PD . 2
C31' C 0.123(8) 0.03(2) 0.478(7) 0.40(2) Uani 0.109(4) 1 d PD . 2

loop_
_atom_site_aniso_label
_atom_site_aniso_U_11
_atom_site_aniso_U_22
_atom_site_aniso_U_33
_atom_site_aniso_U_23
_atom_site_aniso_U_13
_atom_site_aniso_U_12
C1 0.047(2) 0.088(3) 0.088(3) 0.020(2) -0.008(2) -0.005(2)
C2 0.077(3) 0.103(3) 0.039(2) 0.000(2) -0.0012(18) 0.031(2)
C3 0.0457(18) 0.0405(18) 0.057(2) 0.0100(15) -0.0063(16) 0.0047(14)
C4 0.0460(19) 0.054(2) 0.057(2) 0.0046(17) -0.0185(17) 0.0073(15)
C5 0.061(2) 0.057(2) 0.0384(18) 0.0014(16) -0.0091(16) 0.0172(17)
C6 0.0504(19) 0.0412(18) 0.0417(18) 0.0047(14) -0.0025(15) 0.0164(14)
C7 0.0472(18) 0.0378(17) 0.0396(17) 0.0072(14) -0.0060(14) 0.0130(13)
C8 0.0462(18) 0.0374(17) 0.0444(18) 0.0089(14) -0.0032(14) 0.0066(13)
C9 0.0405(17) 0.0506(19) 0.0492(19) 0.0164(15) -0.0017(14) 0.0038(14)
C10 0.0461(18) 0.0525(19) 0.0377(17) 0.0078(15) 0.0008(14) 0.0163(14)
C11 0.0280(15) 0.0505(19) 0.0365(17) 0.0129(14) -0.0021(12) 0.0095(13)
C12 0.0377(17) 0.056(2) 0.0330(16) 0.0148(14) 0.0010(13) 0.0077(15)
C13 0.0347(16) 0.0473(18) 0.0351(16) 0.0139(14) -0.0009(12) 0.0098(13)
C14 0.0438(18) 0.0515(19) 0.0404(18) 0.0135(15) -0.0013(14) 0.0097(14)
C15 0.071(3) 0.105(4) 0.068(3) 0.020(2) -0.013(2) 0.048(2)
C16 0.187(6) 0.088(4) 0.090(4) 0.019(3) -0.006(4) 0.080(4)
C17 0.0326(15) 0.0432(17) 0.0369(16) 0.0127(13) -0.0005(12) 0.0097(12)
C18 0.0459(19) 0.057(2) 0.0363(18) 0.0070(15) 0.0000(14) 0.0155(15)
C19 0.060(3) 0.152(5) 0.062(3) -0.018(3) -0.028(2) 0.027(3)
C20 0.061(3) 0.258(8) 0.101(4) -0.002(5) -0.025(3) 0.049(4)
C21 0.0399(17) 0.0402(17) 0.0485(18) 0.0133(14) 0.0006(14) 0.0063(13)
C22 0.0431(18) 0.055(2) 0.0472(19) 0.0081(16) 0.0062(14) 0.0172(15)
C23 0.0416(17) 0.0395(17) 0.0455(18) 0.0076(14) 0.0017(14) 0.0119(13)
C24 0.0368(16) 0.0393(17) 0.0507(19) 0.0088(14) 0.0003(14) 0.0064(13)
C25 0.0423(18) 0.0382(17) 0.060(2) 0.0189(15) 0.0025(15) 0.0072(13)
C26 0.050(2) 0.0453(19) 0.065(2) 0.0262(17) 0.0005(16) 0.0150(15)
C27 0.0441(19) 0.0477(19) 0.074(2) 0.0232(18) -0.0008(17) 0.0167(15)
C28 0.0364(17) 0.0475(19) 0.063(2) 0.0109(16) 0.0060(15) 0.0142(14)
C29 0.058(2) 0.139(4) 0.109(4) 0.058(3) 0.024(2) 0.054(3)
C30 0.062(2) 0.070(2) 0.060(2) 0.0260(19) 0.0100(18) 0.0144(18)
N1 0.0387(14) 0.0465(15) 0.0308(13) 0.0075(11) 0.0004(10) 0.0095(11)
N2 0.0332(13) 0.0406(14) 0.0429(14) 0.0100(11) 0.0010(11) 0.0040(11)
N3 0.0380(14) 0.0443(15) 0.0388(14) 0.0114(12) 0.0033(11) 0.0095(11)
N4 0.0324(13) 0.0457(15) 0.0461(15) 0.0122(12) 0.0045(11) 0.0116(11)
O1 0.0444(13) 0.0692(16) 0.0667(16) 0.0186(13) -0.0066(12) -0.0035(11)
O2 0.0576(15) 0.0766(17) 0.0365(13) 0.0029(11) -0.0013(11) 0.0194(12)
O3 0.0530(13) 0.0659(15) 0.0414(13) 0.0216(11) 0.0098(10) 0.0130(11)
O4 0.0331(12) 0.0755(17) 0.0599(15) 0.0176(12) 0.0017(10) 0.0091(11)
O5 0.0703(17) 0.116(2) 0.0550(16) 0.0458(16) 0.0119(13) 0.0339(15)
O6 0.0550(14) 0.0718(16) 0.0506(14) 0.0154(12) -0.0040(11) 0.0313(12)
O7 0.0692(18) 0.150(3) 0.0414(15) -0.0035(16) -0.0040(13) 0.0419(17)
O8 0.0395(13) 0.0842(18) 0.0496(14) -0.0003(12) -0.0083(10) 0.0114(11)
O9 0.0477(14) 0.0845(18) 0.0838(19) 0.0361(15) 0.0165(13) 0.0339(12)
O10 0.0484(14) 0.0722(16) 0.0712(16) 0.0417(13) 0.0124(12) 0.0152(11)
Cl1 0.1233(18) 0.255(3) 0.1277(19) 0.081(2) 0.0121(14) 0.0427(17)
C31 0.078(11) 0.99(7) 0.21(2) 0.25(3) 0.053(12) 0.16(2)
Cl1' 0.1233(18) 0.255(3) 0.1277(19) 0.081(2) 0.0121(14) 0.0427(17)
C31' 0.078(11) 0.99(7) 0.21(2) 0.25(3) 0.053(12) 0.16(2)

loop_
_atom_type_symbol
_atom_type_description
_atom_type_scat_dispersion_real
_atom_type_scat_dispersion_imag
_atom_type_scat_source
C C 0.0033 0.0016 'International Tables Vol C Tables 4.2.6.8 and 6.1.1.4'
H H 0.0000 0.0000 'International Tables Vol C Tables 4.2.6.8 and 6.1.1.4'
N N 0.0061 0.0033 'International Tables Vol C Tables 4.2.6.8 and 6.1.1.4'
O O 0.0106 0.0060 'International Tables Vol C Tables 4.2.6.8 and 6.1.1.4'
Cl Cl 0.1484 0.1585 'International Tables Vol C Tables 4.2.6.8 and 6.1.1.4'

loop_
_geom_angle_atom_site_label_1
_geom_angle_atom_site_label_2
_geom_angle_atom_site_label_3
_geom_angle
_geom_angle_site_symmetry_1
_geom_angle_site_symmetry_3
O1 C1 H1A 109.5 . .
O1 C1 H1B 109.5 . .
H1A C1 H1B 109.5 . .
O1 C1 H1C 109.5 . .
H1A C1 H1C 109.5 . .
H1B C1 H1C 109.5 . .
O2 C2 H2A 109.5 . .
O2 C2 H2B 109.5 . .
H2A C2 H2B 109.5 . .
O2 C2 H2C 109.5 . .
H2A C2 H2C 109.5 . .
H2B C2 H2C 109.5 . .
O1 C3 C4 123.4(3) . .
O1 C3 C8 116.3(3) . .
C4 C3 C8 120.3(3) . .
C5 C4 C3 120.2(3) . .
C5 C4 H4 119.9 . .
C3 C4 H4 119.9 . .
C6 C5 C4 120.4(3) . .
C6 C5 H5 119.8 . .
C4 C5 H5 119.8 . .
O2 C6 C5 123.8(3) . .
O2 C6 C7 115.9(3) . .
C5 C6 C7 120.3(3) . .
C8 C7 C6 119.6(3) . .
C8 C7 C10 121.3(3) . .
C6 C7 C10 119.1(3) . .
C7 C8 C3 119.3(3) . .
C7 C8 C9 121.4(3) . .
C3 C8 C9 119.2(3) . .
N2 C9 C8 115.5(2) . .
N2 C9 H9A 108.4 . .
C8 C9 H9A 108.4 . .
N2 C9 H9B 108.4 . .
C8 C9 H9B 108.4 . .
H9A C9 H9B 107.5 . .
N1 C10 C7 114.7(3) . .
N1 C10 H10A 108.6 . .
C7 C10 H10A 108.6 . .
N1 C10 H10B 108.6 . .
C7 C10 H10B 108.6 . .
H10A C10 H10B 107.6 . .
O3 C11 N1 126.7(3) . .
O3 C11 N3 125.0(3) . .
N1 C11 N3 108.3(2) . .
O4 C12 N4 125.5(3) . .
O4 C12 N2 126.0(3) . .
N4 C12 N2 108.4(3) . .
N1 C13 N2 114.3(2) . .
N1 C13 C14 113.8(2) . .
N2 C13 C14 109.6(2) . .
N1 C13 C17 102.6(2) . .
N2 C13 C17 102.5(2) . .
C14 C13 C17 113.4(2) . .
O5 C14 O6 125.7(3) . .
O5 C14 C13 121.7(3) . .
O6 C14 C13 112.6(3) . .
O6 C15 C16 110.3(4) . .
O6 C15 H15A 109.6 . .
C16 C15 H15A 109.6 . .
O6 C15 H15B 109.6 . .
C16 C15 H15B 109.6 . .
H15A C15 H15B 108.1 . .
C15 C16 H16A 109.5 . .
C15 C16 H16B 109.5 . .
H16A C16 H16B 109.5 . .
C15 C16 H16C 109.5 . .
H16A C16 H16C 109.5 . .
H16B C16 H16C 109.5 . .
N4 C17 N3 114.5(2) . .
N4 C17 C18 110.8(2) . .
N3 C17 C18 111.2(2) . .
N4 C17 C13 102.9(2) . .
N3 C17 C13 102.8(2) . .
C18 C17 C13 114.2(2) . .
O7 C18 O8 125.7(3) . .
O7 C18 C17 123.8(3) . .
O8 C18 C17 110.6(3) . .
C20 C19 O8 112.5(4) . .
C20 C19 H19A 109.1 . .
O8 C19 H19A 109.1 . .
C20 C19 H19B 109.1 . .
O8 C19 H19B 109.1 . .
H19A C19 H19B 107.8 . .
C19 C20 H20A 109.5 . .
C19 C20 H20B 109.5 . .
H20A C20 H20B 109.5 . .
C19 C20 H20C 109.5 . .
H20A C20 H20C 109.5 . .
H20B C20 H20C 109.5 . .
N3 C21 C24 115.6(2) . .
N3 C21 H21A 108.4 . .
C24 C21 H21A 108.4 . .
N3 C21 H21B 108.4 . .
C24 C21 H21B 108.4 . .
H21A C21 H21B 107.4 . .
N4 C22 C23 114.5(3) . .
N4 C22 H22A 108.6 . .
C23 C22 H22A 108.6 . .
N4 C22 H22B 108.6 . .
C23 C22 H22B 108.6 . .
H22A C22 H22B 107.6 . .
C28 C23 C24 119.5(3) . .
C28 C23 C22 119.3(3) . .
C24 C23 C22 121.2(3) . .
C23 C24 C25 119.5(3) . .
C23 C24 C21 121.7(3) . .
C25 C24 C21 118.8(3) . .
O10 C25 C26 124.1(3) . .
O10 C25 C24 116.5(3) . .
C26 C25 C24 119.5(3) . .
C27 C26 C25 121.4(3) . .
C27 C26 H26 119.3 . .
C25 C26 H26 119.3 . .
C26 C27 C28 120.1(3) . .
C26 C27 H27 120.0 . .
C28 C27 H27 120.0 . .
O9 C28 C27 123.4(3) . .
O9 C28 C23 116.6(3) . .
C27 C28 C23 120.0(3) . .
O9 C29 H29A 109.5 . .
O9 C29 H29B 109.5 . .
H29A C29 H29B 109.5 . .
O9 C29 H29C 109.5 . .
H29A C29 H29C 109.5 . .
H29B C29 H29C 109.5 . .
O10 C30 H30A 109.5 . .
O10 C30 H30B 109.5 . .
H30A C30 H30B 109.5 . .
O10 C30 H30C 109.5 . .
H30A C30 H30C 109.5 . .
H30B C30 H30C 109.5 . .
C11 N1 C13 113.2(2) . .
C11 N1 C10 122.8(2) . .
C13 N1 C10 122.6(2) . .
C12 N2 C13 112.5(2) . .
C12 N2 C9 122.5(2) . .
C13 N2 C9 121.1(2) . .
C11 N3 C17 112.0(2) . .
C11 N3 C21 121.8(2) . .
C17 N3 C21 121.5(2) . .
C12 N4 C17 113.0(3) . .
C12 N4 C22 122.8(3) . .
C17 N4 C22 123.0(2) . .
C3 O1 C1 117.0(3) . .
C6 O2 C2 117.9(3) . .
C14 O6 C15 118.2(3) . .
C18 O8 C19 116.9(3) . .
C28 O9 C29 117.8(3) . .
C25 O10 C30 118.1(3) . .
C31 C31 Cl1 117.5(15) 2_556 .
C31' Cl1' Cl1' 85(8) 2_556 2_556
C31' Cl1' C31' 125(5) 2_556 .
Cl1' Cl1' C31' 40(6) 2_556 .
Cl1' C31' Cl1' 55(5) 2_556 .

loop_
_geom_bond_atom_site_label_1
_geom_bond_atom_site_label_2
_geom_bond_distance
_geom_bond_site_symmetry_2
C1 O1 1.425(4) .
C1 H1A 0.9600 .
C1 H1B 0.9600 .
C1 H1C 0.9600 .
C2 O2 1.418(4) .
C2 H2A 0.9600 .
C2 H2B 0.9600 .
C2 H2C 0.9600 .
C3 O1 1.378(4) .
C3 C4 1.382(5) .
C3 C8 1.402(4) .
C4 C5 1.382(5) .
C4 H4 0.9300 .
C5 C6 1.376(4) .
C5 H5 0.9300 .
C6 O2 1.373(4) .
C6 C7 1.400(4) .
C7 C8 1.396(4) .
C7 C10 1.517(4) .
C8 C9 1.520(4) .
C9 N2 1.456(4) .
C9 H9A 0.9700 .
C9 H9B 0.9700 .
C10 N1 1.453(4) .
C10 H10A 0.9700 .
C10 H10B 0.9700 .
C11 O3 1.214(3) .
C11 N1 1.361(4) .
C11 N3 1.377(4) .
C12 O4 1.223(3) .
C12 N4 1.364(4) .
C12 N2 1.370(4) .
C13 N1 1.438(4) .
C13 N2 1.442(3) .
C13 C14 1.542(4) .
C13 C17 1.581(4) .
C14 O5 1.190(4) .
C14 O6 1.313(4) .
C15 O6 1.458(4) .
C15 C16 1.466(6) .
C15 H15A 0.9700 .
C15 H15B 0.9700 .
C16 H16A 0.9600 .
C16 H16B 0.9600 .
C16 H16C 0.9600 .
C17 N4 1.434(4) .
C17 N3 1.443(4) .
C17 C18 1.547(4) .
C18 O7 1.188(4) .
C18 O8 1.316(4) .
C19 C20 1.374(6) .
C19 O8 1.454(4) .
C19 H19A 0.9700 .
C19 H19B 0.9700 .
C20 H20A 0.9600 .
C20 H20B 0.9600 .
C20 H20C 0.9600 .
C21 N3 1.449(4) .
C21 C24 1.520(4) .
C21 H21A 0.9700 .
C21 H21B 0.9700 .
C22 N4 1.462(4) .
C22 C23 1.513(4) .
C22 H22A 0.9700 .
C22 H22B 0.9700 .
C23 C28 1.398(4) .
C23 C24 1.402(4) .
C24 C25 1.411(4) .
C25 O10 1.373(4) .
C25 C26 1.377(4) .
C26 C27 1.372(5) .
C26 H26 0.9300 .
C27 C28 1.392(5) .
C27 H27 0.9300 .
C28 O9 1.372(4) .
C29 O9 1.431(4) .
C29 H29A 0.9600 .
C29 H29B 0.9600 .
C29 H29C 0.9600 .
C30 O10 1.408(4) .
C30 H30A 0.9600 .
C30 H30B 0.9600 .
C30 H30C 0.9600 .
Cl1 C31 1.727(10) .
C31 C31 1.44(4) 2_556
Cl1' C31' 1.11(16) 2_556
Cl1' Cl1' 1.43(9) 2_556
Cl1' C31' 1.73(2) .
C31' Cl1' 1.11(16) 2_556

loop_
_geom_hbond_atom_site_label_D
_geom_hbond_atom_site_label_H
_geom_hbond_atom_site_label_A
_geom_hbond_distance_DH
_geom_hbond_distance_HA
_geom_hbond_distance_DA
_geom_hbond_angle_DHA
_geom_hbond_site_symmetry_A
C30 H30B O3 0.96 2.49 3.217(4) 132.3 2_665
C2 H2C O4 0.96 2.50 3.191(4) 128.8 2

loop_
_geom_torsion_atom_site_label_1
_geom_torsion_atom_site_label_2
_geom_torsion_atom_site_label_3
_geom_torsion_atom_site_label_4
_geom_torsion
_geom_torsion_site_symmetry_1
_geom_torsion_site_symmetry_4
O1 C3 C4 C5 -177.7(3) . .
C8 C3 C4 C5 0.2(5) . .
C3 C4 C5 C6 -0.1(5) . .
C4 C5 C6 O2 178.4(3) . .
C4 C5 C6 C7 -0.6(5) . .
O2 C6 C7 C8 -177.8(3) . .
C5 C6 C7 C8 1.3(5) . .
O2 C6 C7 C10 -0.7(4) . .
C5 C6 C7 C10 178.3(3) . .
C6 C7 C8 C3 -1.3(4) . .
C10 C7 C8 C3 -178.2(3) . .
C6 C7 C8 C9 174.8(3) . .
C10 C7 C8 C9 -2.2(4) . .
O1 C3 C8 C7 178.5(3) . .
C4 C3 C8 C7 0.6(5) . .
O1 C3 C8 C9 2.4(4) . .
C4 C3 C8 C9 -175.6(3) . .
C7 C8 C9 N2 59.6(4) . .
C3 C8 C9 N2 -124.3(3) . .
C8 C7 C10 N1 -56.0(4) . .
C6 C7 C10 N1 127.0(3) . .
N1 C13 C14 O5 -171.8(3) . .
N2 C13 C14 O5 -42.4(4) . .
C17 C13 C14 O5 71.4(4) . .
N1 C13 C14 O6 10.9(4) . .
N2 C13 C14 O6 140.3(3) . .
C17 C13 C14 O6 -105.8(3) . .
N1 C13 C17 N4 114.4(2) . .
N2 C13 C17 N4 -4.4(3) . .
C14 C13 C17 N4 -122.5(3) . .
N1 C13 C17 N3 -4.9(3) . .
N2 C13 C17 N3 -123.7(2) . .
C14 C13 C17 N3 118.3(3) . .
N1 C13 C17 C18 -125.5(3) . .
N2 C13 C17 C18 115.8(3) . .
C14 C13 C17 C18 -2.3(3) . .
N4 C17 C18 O7 4.4(5) . .
N3 C17 C18 O7 132.9(4) . .
C13 C17 C18 O7 -111.3(4) . .
N4 C17 C18 O8 -176.1(2) . .
N3 C17 C18 O8 -47.6(4) . .
C13 C17 C18 O8 68.3(3) . .
N4 C22 C23 C28 125.4(3) . .
N4 C22 C23 C24 -55.8(4) . .
C28 C23 C24 C25 -1.5(4) . .
C22 C23 C24 C25 179.7(3) . .
C28 C23 C24 C21 176.9(3) . .
C22 C23 C24 C21 -1.8(4) . .
N3 C21 C24 C23 59.3(4) . .
N3 C21 C24 C25 -122.2(3) . .
C23 C24 C25 O10 -179.8(3) . .
C21 C24 C25 O10 1.7(4) . .
C23 C24 C25 C26 1.1(5) . .
C21 C24 C25 C26 -177.3(3) . .
O10 C25 C26 C27 -179.3(3) . .
C24 C25 C26 C27 -0.3(5) . .
C25 C26 C27 C28 -0.2(5) . .
C26 C27 C28 O9 179.2(3) . .
C26 C27 C28 C23 -0.2(5) . .
C24 C23 C28 O9 -178.4(3) . .
C22 C23 C28 O9 0.4(4) . .
C24 C23 C28 C27 1.0(5) . .
C22 C23 C28 C27 179.8(3) . .
O3 C11 N1 C13 -175.0(3) . .
N3 C11 N1 C13 7.2(3) . .
O3 C11 N1 C10 -8.0(4) . .
N3 C11 N1 C10 174.2(2) . .
N2 C13 N1 C11 109.0(3) . .
C14 C13 N1 C11 -124.0(3) . .
C17 C13 N1 C11 -1.2(3) . .
N2 C13 N1 C10 -58.0(4) . .
C14 C13 N1 C10 68.9(3) . .
C17 C13 N1 C10 -168.2(2) . .
C7 C10 N1 C11 -90.1(3) . .
C7 C10 N1 C13 75.7(3) . .
O4 C12 N2 C13 173.9(3) . .
N4 C12 N2 C13 -8.5(3) . .
O4 C12 N2 C9 16.0(5) . .
N4 C12 N2 C9 -166.4(2) . .
N1 C13 N2 C12 -102.3(3) . .
C14 C13 N2 C12 128.6(3) . .
C17 C13 N2 C12 7.9(3) . .
N1 C13 N2 C9 55.9(3) . .
C14 C13 N2 C9 -73.2(3) . .
C17 C13 N2 C9 166.1(2) . .
C8 C9 N2 C12 81.7(4) . .
C8 C9 N2 C13 -74.3(4) . .
O3 C11 N3 C17 171.3(3) . .
N1 C11 N3 C17 -10.8(3) . .
O3 C11 N3 C21 15.2(4) . .
N1 C11 N3 C21 -167.0(2) . .
N4 C17 N3 C11 -101.3(3) . .
C18 C17 N3 C11 132.2(3) . .
C13 C17 N3 C11 9.6(3) . .
N4 C17 N3 C21 55.0(3) . .
C18 C17 N3 C21 -71.5(3) . .
C13 C17 N3 C21 165.8(2) . .
C24 C21 N3 C11 80.3(3) . .
C24 C21 N3 C17 -73.7(3) . .
O4 C12 N4 C17 -177.1(3) . .
N2 C12 N4 C17 5.2(3) . .
O4 C12 N4 C22 -9.5(5) . .
N2 C12 N4 C22 172.8(2) . .
N3 C17 N4 C12 110.6(3) . .
C18 C17 N4 C12 -122.7(3) . .
C13 C17 N4 C12 -0.3(3) . .
N3 C17 N4 C22 -57.0(4) . .
C18 C17 N4 C22 69.7(3) . .
C13 C17 N4 C22 -167.8(2) . .
C23 C22 N4 C12 -91.2(3) . .
C23 C22 N4 C17 75.2(4) . .
C4 C3 O1 C1 -7.0(5) . .
C8 C3 O1 C1 175.0(3) . .
C5 C6 O2 C2 -2.2(5) . .
C7 C6 O2 C2 176.8(3) . .
O5 C14 O6 C15 2.3(5) . .
C13 C14 O6 C15 179.5(3) . .
C16 C15 O6 C14 86.9(4) . .
O7 C18 O8 C19 5.3(6) . .
C17 C18 O8 C19 -174.3(3) . .
C20 C19 O8 C18 -179.9(5) . .
C27 C28 O9 C29 -1.9(5) . .
C23 C28 O9 C29 177.4(4) . .
C26 C25 O10 C30 -4.7(5) . .
C24 C25 O10 C30 176.2(3) . .
C31' Cl1' C31' Cl1' -0.005(5) 2_556 2_556
